data_4512081
loop_
_publ_author_name
'Knorr, Michael'
'Khatyr, Abderrahim'
'Dini Aleo, Ahmed'
'El Yaagoubi, Anass'
'Strohmann, Carsten'
'Kubicki, Marek M.'
'Rousselin, Yoann'
'Aly, Shawkat M.'
'Fortin, Daniel'
'Lapprand, Antony'
'Harvey, Pierre D.'

_publ_section_title
;
 Copper(I) Halides (X = Br, I) Coordinated to Bis(arylthio)methane
 Ligands: Aryl Substitution and Halide Effects on the Dimensionality,
 Cluster Size, and Luminescence Properties of the Coordination Polymers
;
_journal_issue 11
_journal_name_full 'Crystal Growth &amp; Design'
_journal_page_first 5373
_journal_paper_doi 10.1021/cg500905z
_journal_volume 14
_journal_year 2014
_chemical_formula_sum 'C15 H16 Br Cu O2 S2'
_chemical_formula_weight 435.85
_space_group_crystal_system monoclinic
_space_group_IT_number 14
_space_group_name_Hall '-P 2ybc'
_space_group_name_H-M_alt 'P 1 21/c 1'
_symmetry_space_group_name_Hall '-P 2ybc'
_symmetry_space_group_name_H-M 'P 1 21/c 1'
_atom_sites_solution_hydrogens geom
_atom_sites_solution_primary direct
_atom_sites_solution_secondary difmap
_cell_angle_alpha 90
_cell_angle_beta 95.183(10)
_cell_angle_gamma 90
_cell_formula_units_Z 4
_cell_length_a 6.576(3)
_cell_length_b 22.668(11)
_cell_length_c 10.996(5)
_cell_measurement_reflns_used 9918
_cell_measurement_temperature 295.(2)
_cell_measurement_theta_max 27.1760
_cell_measurement_theta_min 2.5862
_cell_volume 1632.4(13)
_computing_cell_refinement 'SAINT V8.27B (Bruker AXS Inc., 2012)'
_computing_data_reduction 'SAINT V8.27B (Bruker AXS Inc., 2012)'
_computing_structure_refinement 'SHELXL-97 (Sheldrick, 2008)'
_computing_structure_solution 'SHELXS-97 (Sheldrick, 2008)'
_diffrn_ambient_temperature 295.(2)
_diffrn_detector_area_resol_mean 8.3333
_diffrn_measured_fraction_theta_full 0.988
_diffrn_measured_fraction_theta_max 0.988
_diffrn_measurement_device_type 'APEX DUO'
_diffrn_measurement_method '\f or \w oscillation scans'
_diffrn_radiation_monochromator 'TRIUMPH curved-crystal'
_diffrn_radiation_type 'Mo K\a'
_diffrn_radiation_wavelength 0.71073
_diffrn_reflns_av_R_equivalents 0.0859
_diffrn_reflns_av_sigmaI/netI 0.0616
_diffrn_reflns_limit_h_max 8
_diffrn_reflns_limit_h_min -8
_diffrn_reflns_limit_k_max 29
_diffrn_reflns_limit_k_min -26
_diffrn_reflns_limit_l_max 13
_diffrn_reflns_limit_l_min -14
_diffrn_reflns_number 25099
_diffrn_reflns_theta_full 27.32
_diffrn_reflns_theta_max 27.32
_diffrn_reflns_theta_min 1.80
_diffrn_source 'fine-focus tube'
_exptl_absorpt_coefficient_mu 4.041
_exptl_absorpt_correction_T_max 0.86
_exptl_absorpt_correction_T_min 0.65
_exptl_absorpt_correction_type multi-scan
_exptl_absorpt_process_details 'SADABS V2008/1 (Bruker AXS)'
_exptl_crystal_colour 'clear light blue'
_exptl_crystal_density_diffrn 1.773
_exptl_crystal_density_method 'not measured'
_exptl_crystal_description Needle
_exptl_crystal_F_000 872
_exptl_crystal_size_max 0.320
_exptl_crystal_size_mid 0.040
_exptl_crystal_size_min 0.040
_refine_diff_density_max 0.597
_refine_diff_density_min -0.622
_refine_ls_extinction_coef 0.0007(2)
_refine_ls_extinction_method SHELXL
_refine_ls_goodness_of_fit_ref 1.001
_refine_ls_hydrogen_treatment constr
_refine_ls_matrix_type full
_refine_ls_number_parameters 187
_refine_ls_number_reflns 3641
_refine_ls_number_restraints 0
_refine_ls_restrained_S_all 1.001
_refine_ls_R_factor_all 0.0823
_refine_ls_R_factor_gt 0.0399
_refine_ls_shift/su_max 0.001
_refine_ls_shift/su_mean 0.000
_refine_ls_structure_factor_coef Fsqd
_refine_ls_weighting_details 'calc w=1/[\s^2^(Fo^2^)+(0.0241P)^2^+1.0811P] where P=(Fo^2^+2Fc^2^)/3'
_refine_ls_weighting_scheme calc
_refine_ls_wR_factor_gt 0.0630
_refine_ls_wR_factor_ref 0.0729
_reflns_number_gt 2416
_reflns_number_total 3641
_reflns_threshold_expression >2sigma(I)
_cod_data_source_file cg500905z_si_003.cif
_cod_data_source_block I
_cod_depositor_comments 'Adding full bibliography for 4512075--4512092.cif.'
_cod_original_cell_volume 1632.4(14)
_cod_database_code 4512081

loop_
_space_group_symop_operation_xyz
'x, y, z'
'-x, y+1/2, -z+1/2'
'-x, -y, -z'
'x, -y-1/2, z-1/2'

loop_
_atom_site_type_symbol
_atom_site_label
_atom_site_fract_x
_atom_site_fract_y
_atom_site_fract_z
_atom_site_U_iso_or_equiv
_atom_site_adp_type
_atom_site_calc_flag
_atom_site_refinement_flags
_atom_site_occupancy
Br Br1 0.59710(7) 0.916638(16) 0.03432(4) 0.03841(13) Uani d . 1
S S1 0.19754(13) 0.96797(4) -0.25313(8) 0.02758(17) Uani d . 1
Cu Cu1 0.49012(7) 0.98890(2) -0.12610(5) 0.03639(15) Uani d . 1
S S2 0.74456(13) 0.99835(4) -0.25906(9) 0.02758(17) Uani d . 1
O O1 0.1525(5) 0.71878(12) -0.4027(3) 0.0549(8) Uani d . 1
O O2 0.6345(5) 0.79602(12) -0.5925(3) 0.0531(8) Uani d . 1
C C1 0.1820(5) 0.89233(15) -0.2912(3) 0.0260(8) Uani d . 1
C C2 0.1650(5) 0.87686(16) -0.4131(3) 0.0291(9) Uani d . 1
H H1 0.1586 0.906 -0.4728 0.035 Uiso calc R 1
C C3 0.1576(6) 0.81864(17) -0.4460(4) 0.0358(10) Uani d . 1
H H7 0.1481 0.8084 -0.5282 0.043 Uiso calc R 1
C C4 0.1638(6) 0.77535(16) -0.3591(4) 0.0356(10) Uani d . 1
C C5 0.1511(9) 0.6724(2) -0.3169(5) 0.0790(18) Uani d . 1
H H3 0.136 0.6354 -0.3592 0.118 Uiso calc R 1
H H4 0.0393 0.6778 -0.2677 0.118 Uiso calc R 1
H H2 0.2772 0.6725 -0.2656 0.118 Uiso calc R 1
C C6 0.1809(6) 0.79039(17) -0.2374(4) 0.0385(10) Uani d . 1
H H5 0.1852 0.7612 -0.1779 0.046 Uiso calc R 1
C C7 0.1917(6) 0.84868(17) -0.2044(3) 0.0344(9) Uani d . 1
H H6 0.2058 0.8588 -0.1221 0.041 Uiso calc R 1
C C8 0.7065(5) 0.93602(15) -0.3555(3) 0.0237(8) Uani d . 1
C C9 0.6869(5) 0.88001(15) -0.3096(3) 0.0268(8) Uani d . 1
H H14 0.6884 0.8745 -0.2257 0.032 Uiso calc R 1
C C10 0.6652(5) 0.83254(16) -0.3857(3) 0.0287(9) Uani d . 1
H H8 0.6566 0.7948 -0.3536 0.034 Uiso calc R 1
C C11 0.6561(6) 0.84062(17) -0.5103(4) 0.0333(9) Uani d . 1
C C12 0.6424(7) 0.73723(18) -0.5488(4) 0.0559(13) Uani d . 1
H H11 0.6226 0.7105 -0.6165 0.084 Uiso calc R 1
H H9 0.5367 0.7313 -0.4952 0.084 Uiso calc R 1
H H10 0.773 0.73 -0.5051 0.084 Uiso calc R 1
C C13 0.6672(6) 0.89671(17) -0.5566(4) 0.0392(10) Uani d . 1
H H12 0.656 0.9025 -0.6407 0.047 Uiso calc R 1
C C14 0.6946(6) 0.94385(17) -0.4800(3) 0.0338(9) Uani d . 1
H H13 0.7053 0.9816 -0.5121 0.041 Uiso calc R 1
C C15 0.9779(5) 0.97925(15) -0.1681(3) 0.0273(8) Uani d . 1
H H15A 0.9545 0.9435 -0.123 0.033 Uiso calc R 1
H H15B 1.0096 1.0104 -0.1089 0.033 Uiso calc R 1

loop_
_atom_site_aniso_label
_atom_site_aniso_U_11
_atom_site_aniso_U_22
_atom_site_aniso_U_33
_atom_site_aniso_U_12
_atom_site_aniso_U_13
_atom_site_aniso_U_23
Br1 0.0493(3) 0.0277(2) 0.0384(2) 0.00399(19) 0.00439(19) -0.00576(18)
S1 0.0218(4) 0.0287(3) 0.0325(4) -0.0010(3) 0.0044(3) -0.0038(3)
Cu1 0.0278(3) 0.0399(3) 0.0416(3) 0.0014(2) 0.0044(2) -0.0105(2)
S2 0.0218(4) 0.0287(3) 0.0325(4) -0.0010(3) 0.0044(3) -0.0038(3)
O1 0.075(2) 0.0333(17) 0.056(2) 0.0017(15) 0.0039(17) -0.0103(15)
O2 0.081(2) 0.0389(17) 0.0382(18) -0.0010(15) -0.0030(16) -0.0145(14)
C1 0.0178(19) 0.030(2) 0.030(2) -0.0017(15) 0.0033(16) -0.0011(17)
C2 0.027(2) 0.034(2) 0.028(2) 0.0038(16) 0.0066(17) -0.0025(17)
C3 0.034(2) 0.046(3) 0.028(2) 0.0007(18) 0.0024(18) -0.0095(19)
C4 0.031(2) 0.031(2) 0.045(3) 0.0039(17) 0.0016(19) -0.005(2)
C5 0.121(5) 0.032(3) 0.083(4) -0.002(3) 0.004(4) -0.004(3)
C6 0.043(3) 0.035(2) 0.037(3) 0.0008(18) 0.000(2) 0.0026(19)
C7 0.037(2) 0.039(2) 0.027(2) 0.0011(18) -0.0009(18) -0.0046(18)
C8 0.0152(18) 0.028(2) 0.027(2) 0.0013(14) -0.0007(15) -0.0016(16)
C9 0.021(2) 0.035(2) 0.025(2) -0.0027(15) 0.0035(16) 0.0002(17)
C10 0.025(2) 0.027(2) 0.035(2) -0.0002(15) 0.0056(17) 0.0030(17)
C11 0.032(2) 0.035(2) 0.031(2) 0.0019(17) -0.0031(18) -0.0075(18)
C12 0.072(4) 0.035(3) 0.058(3) 0.003(2) -0.009(3) -0.017(2)
C13 0.047(3) 0.045(3) 0.025(2) 0.006(2) -0.0020(19) 0.0017(19)
C14 0.037(2) 0.031(2) 0.033(2) 0.0014(17) 0.0027(18) 0.0080(18)
C15 0.026(2) 0.031(2) 0.025(2) -0.0033(15) 0.0036(16) -0.0050(16)

loop_
_atom_type_symbol
_atom_type_description
_atom_type_scat_dispersion_real
_atom_type_scat_dispersion_imag
_atom_type_scat_source
C C 0.0033 0.0016 'International Tables Vol C Tables 4.2.6.8 and 6.1.1.4'
H H 0.0000 0.0000 'International Tables Vol C Tables 4.2.6.8 and 6.1.1.4'
O O 0.0106 0.0060 'International Tables Vol C Tables 4.2.6.8 and 6.1.1.4'
S S 0.1246 0.1234 'International Tables Vol C Tables 4.2.6.8 and 6.1.1.4'
Cu Cu 0.3201 1.2651 'International Tables Vol C Tables 4.2.6.8 and 6.1.1.4'
Br Br -0.2901 2.4595 'International Tables Vol C Tables 4.2.6.8 and 6.1.1.4'

loop_
_geom_angle_atom_site_label_1
_geom_angle_atom_site_label_2
_geom_angle_atom_site_label_3
_geom_angle_site_symmetry_1
_geom_angle_site_symmetry_3
_geom_angle
Cu1 Br1 Cu1 3_675 . 69.65(4)
C1 S1 C15 . 1_455 103.20(16)
C1 S1 Cu1 . . 111.60(12)
C15 S1 Cu1 1_455 . 108.48(12)
S1 Cu1 S2 . . 104.14(5)
S1 Cu1 Br1 . 3_675 102.34(4)
S2 Cu1 Br1 . 3_675 112.66(4)
S1 Cu1 Br1 . . 117.54(4)
S2 Cu1 Br1 . . 109.62(4)
Br1 Cu1 Br1 3_675 . 110.35(4)
S1 Cu1 Cu1 . 3_675 126.31(4)
S2 Cu1 Cu1 . 3_675 129.15(4)
Br1 Cu1 Cu1 3_675 3_675 55.27(2)
Br1 Cu1 Cu1 . 3_675 55.08(3)
C8 S2 C15 . . 101.98(16)
C8 S2 Cu1 . . 103.41(12)
C15 S2 Cu1 . . 104.63(12)
C4 O1 C5 . . 117.8(4)
C11 O2 C12 . . 118.5(3)
C7 C1 C2 . . 119.1(3)
C7 C1 S1 . . 122.5(3)
C2 C1 S1 . . 118.4(3)
C3 C2 C1 . . 120.0(4)
C3 C2 H1 . . 120.0
C1 C2 H1 . . 120.0
C4 C3 C2 . . 120.6(4)
C4 C3 H7 . . 119.7
C2 C3 H7 . . 119.7
C3 C4 O1 . . 115.5(4)
C3 C4 C6 . . 119.8(4)
O1 C4 C6 . . 124.7(4)
O1 C5 H3 . . 109.5
O1 C5 H4 . . 109.5
H3 C5 H4 . . 109.5
O1 C5 H2 . . 109.5
H3 C5 H2 . . 109.5
H4 C5 H2 . . 109.5
C7 C6 C4 . . 119.6(4)
C7 C6 H5 . . 120.2
C4 C6 H5 . . 120.2
C6 C7 C1 . . 120.9(4)
C6 C7 H6 . . 119.6
C1 C7 H6 . . 119.6
C14 C8 C9 . . 119.0(3)
C14 C8 S2 . . 119.0(3)
C9 C8 S2 . . 122.0(3)
C10 C9 C8 . . 120.8(3)
C10 C9 H14 . . 119.6
C8 C9 H14 . . 119.6
C9 C10 C11 . . 119.9(3)
C9 C10 H8 . . 120.1
C11 C10 H8 . . 120.1
O2 C11 C13 . . 116.6(4)
O2 C11 C10 . . 123.8(3)
C13 C11 C10 . . 119.5(3)
O2 C12 H11 . . 109.5
O2 C12 H9 . . 109.5
H11 C12 H9 . . 109.5
O2 C12 H10 . . 109.5
H11 C12 H10 . . 109.5
H9 C12 H10 . . 109.5
C14 C13 C11 . . 120.3(4)
C14 C13 H12 . . 119.8
C11 C13 H12 . . 119.8
C13 C14 C8 . . 120.4(4)
C13 C14 H13 . . 119.8
C8 C14 H13 . . 119.8
S2 C15 S1 . 1_655 115.17(19)
S2 C15 H15A . . 108.5
S1 C15 H15A 1_655 . 108.5
S2 C15 H15B . . 108.5
S1 C15 H15B 1_655 . 108.5
H15A C15 H15B . . 107.5

loop_
_geom_bond_atom_site_label_1
_geom_bond_atom_site_label_2
_geom_bond_site_symmetry_2
_geom_bond_distance
Br1 Cu1 3_675 2.4570(11)
Br1 Cu1 . 2.4628(10)
S1 C1 . 1.766(4)
S1 C15 1_455 1.808(4)
S1 Cu1 . 2.3222(13)
Cu1 S2 . 2.3292(13)
Cu1 Br1 3_675 2.4570(11)
Cu1 Cu1 3_675 2.8097(17)
S2 C8 . 1.771(4)
S2 C15 . 1.807(4)
O1 C4 . 1.369(4)
O1 C5 . 1.412(5)
O2 C11 . 1.355(4)
O2 C12 . 1.416(5)
C1 C7 . 1.372(5)
C1 C2 . 1.380(5)
C2 C3 . 1.368(5)
C2 H1 . 0.93
C3 C4 . 1.368(5)
C3 H7 . 0.93
C4 C6 . 1.376(5)
C5 H3 . 0.96
C5 H4 . 0.96
C5 H2 . 0.96
C6 C7 . 1.370(5)
C6 H5 . 0.93
C7 H6 . 0.93
C8 C14 . 1.375(5)
C8 C9 . 1.377(5)
C9 C10 . 1.363(5)
C9 H14 . 0.93
C10 C11 . 1.378(5)
C10 H8 . 0.93
C11 C13 . 1.374(5)
C12 H11 . 0.96
C12 H9 . 0.96
C12 H10 . 0.96
C13 C14 . 1.363(5)
C13 H12 . 0.93
C14 H13 . 0.93
C15 S1 1_655 1.808(3)
C15 H15A . 0.97
C15 H15B . 0.97

loop_
_geom_torsion_atom_site_label_1
_geom_torsion_atom_site_label_2
_geom_torsion_atom_site_label_3
_geom_torsion_atom_site_label_4
_geom_torsion_site_symmetry_1
_geom_torsion_site_symmetry_4
_geom_torsion
C1 S1 Cu1 S2 . . 82.34(13)
C15 S1 Cu1 S2 1_455 . -164.63(12)
C1 S1 Cu1 Br1 . 3_675 -160.15(13)
C15 S1 Cu1 Br1 1_455 3_675 -47.12(13)
C1 S1 Cu1 Br1 . . -39.13(13)
C15 S1 Cu1 Br1 1_455 . 73.91(13)
C1 S1 Cu1 Cu1 . 3_675 -104.41(13)
C15 S1 Cu1 Cu1 1_455 3_675 8.62(14)
Cu1 Br1 Cu1 S1 3_675 . -116.77(4)
Cu1 Br1 Cu1 S2 3_675 . 124.65(4)
Cu1 Br1 Cu1 Br1 3_675 3_675 0
S1 Cu1 S2 C8 . . -46.89(12)
Br1 Cu1 S2 C8 3_675 . -157.01(12)
Br1 Cu1 S2 C8 . . 79.70(12)
Cu1 Cu1 S2 C8 3_675 . 140.13(12)
S1 Cu1 S2 C15 . . -153.32(12)
Br1 Cu1 S2 C15 3_675 . 96.56(12)
Br1 Cu1 S2 C15 . . -26.73(12)
Cu1 Cu1 S2 C15 3_675 . 33.70(13)
C15 S1 C1 C7 1_455 . -61.5(3)
Cu1 S1 C1 C7 . . 54.8(3)
C15 S1 C1 C2 1_455 . 120.2(3)
Cu1 S1 C1 C2 . . -123.5(3)
C7 C1 C2 C3 . . 0.2(5)
S1 C1 C2 C3 . . 178.4(3)
C1 C2 C3 C4 . . 0.9(5)
C2 C3 C4 O1 . . 179.1(3)
C2 C3 C4 C6 . . -1.0(6)
C5 O1 C4 C3 . . -177.8(4)
C5 O1 C4 C6 . . 2.3(6)
C3 C4 C6 C7 . . 0.0(6)
O1 C4 C6 C7 . . 179.8(4)
C4 C6 C7 C1 . . 1.2(6)
C2 C1 C7 C6 . . -1.2(5)
S1 C1 C7 C6 . . -179.4(3)
C15 S2 C8 C14 . . -121.8(3)
Cu1 S2 C8 C14 . . 129.8(3)
C15 S2 C8 C9 . . 58.7(3)
Cu1 S2 C8 C9 . . -49.7(3)
C14 C8 C9 C10 . . 2.9(5)
S2 C8 C9 C10 . . -177.6(3)
C8 C9 C10 C11 . . -2.1(5)
C12 O2 C11 C13 . . 173.9(4)
C12 O2 C11 C10 . . -6.6(6)
C9 C10 C11 O2 . . -179.9(3)
C9 C10 C11 C13 . . -0.5(6)
O2 C11 C13 C14 . . -178.2(4)
C10 C11 C13 C14 . . 2.4(6)
C11 C13 C14 C8 . . -1.6(6)
C9 C8 C14 C13 . . -1.1(5)
S2 C8 C14 C13 . . 179.4(3)
C8 S2 C15 S1 . 1_655 60.6(2)
Cu1 S2 C15 S1 . 1_655 168.08(15)
